data_1560820
loop_
_publ_author_name
'Cramer, Alisha J.'
'Cole, Jacqueline M.'

_publ_section_title
;
 Host-guest prospects of neodymium and gadolinium ultraphosphate
 frameworks for nuclear waste storage: Multi-temperature topological
 analysis of nanoporous cages in RP5O14
;
_journal_name_full 'Journal of Solid State Chemistry'
_journal_page_first 250
_journal_page_last 257
_journal_paper_doi 10.1016/j.jssc.2018.07.020
_journal_volume 266
_journal_year 2018
_chemical_formula_sum 'Gd O14 P5'
_chemical_formula_weight 536.10
_space_group_IT_number 14
_space_group_name_Hall '-P 2ybc'
_space_group_name_H-M_alt 'P 1 21/c 1'
_symmetry_cell_setting monoclinic
_symmetry_space_group_name_H-M 'P 1 21/c 1'
_atom_sites_solution_hydrogens none
_atom_sites_solution_primary direct
_atom_sites_solution_secondary difmap
_audit_creation_method SHELXL-97
_cell_angle_alpha 90.00
_cell_angle_beta 90.526(3)
_cell_angle_gamma 90.00
_cell_formula_units_Z 4
_cell_length_a 8.719(2)
_cell_length_b 8.885(2)
_cell_length_c 12.914(3)
_cell_measurement_reflns_used 512
_cell_measurement_temperature 140(2)
_cell_measurement_theta_max 28.28
_cell_measurement_theta_min 2.0
_cell_volume 1000.4(4)
_computing_cell_refinement
;
Rigaku CrystalClear-SM Expert 2.0
;
_computing_data_collection 'Rigaku CrystalClear-SM Expert 2.0'
_computing_data_reduction
;
Rigaku CrystalClear-SM Expert 2.0
;
_computing_molecular_graphics
;
SHELXTL-PLUS (Sheldrick, 1995)
;
_computing_publication_material 'SHELXL-97 (Sheldrick, 1997)'
_computing_structure_refinement 'SHELXL-97 (Sheldrick, 1997)'
_computing_structure_solution 'SHELXS-97 (Sheldrick, 1990)'
_diffrn_ambient_temperature 140(2)
_diffrn_measured_fraction_theta_full 0.849
_diffrn_measured_fraction_theta_max 0.849
_diffrn_measurement_device_type 'Rigaku Saturn 724+ CCD'
_diffrn_measurement_method '\w scans'
_diffrn_radiation_monochromator graphite
_diffrn_radiation_source 'fine-focus sealed tube'
_diffrn_radiation_type MoK\a
_diffrn_radiation_wavelength 0.71073
_diffrn_reflns_av_R_equivalents 0.0316
_diffrn_reflns_av_sigmaI/netI 0.0261
_diffrn_reflns_limit_h_max 11
_diffrn_reflns_limit_h_min -12
_diffrn_reflns_limit_k_max 12
_diffrn_reflns_limit_k_min -11
_diffrn_reflns_limit_l_max 17
_diffrn_reflns_limit_l_min -5
_diffrn_reflns_number 4655
_diffrn_reflns_theta_full 30.83
_diffrn_reflns_theta_max 30.83
_diffrn_reflns_theta_min 2.29
_diffrn_standards_decay_% 0
_diffrn_standards_interval_count 0
_diffrn_standards_interval_time 0
_diffrn_standards_number 0
_exptl_absorpt_coefficient_mu 7.520
_exptl_absorpt_correction_T_max 0.105
_exptl_absorpt_correction_T_min 0.069
_exptl_absorpt_correction_type empirical
_exptl_absorpt_process_details
;
T. Higashi, ABSCOR, empirical absorption correction
;
_exptl_crystal_colour colourless
_exptl_crystal_density_diffrn 3.560
_exptl_crystal_density_method 'not measured'
_exptl_crystal_description block
_exptl_crystal_F_000 1004
_exptl_crystal_size_max 0.4
_exptl_crystal_size_mid 0.4
_exptl_crystal_size_min 0.3
_refine_diff_density_max 1.683
_refine_diff_density_min -1.410
_refine_diff_density_rms 0.209
_refine_ls_extinction_coef 0.0042(4)
_refine_ls_extinction_expression Fc^*^=kFc[1+0.001xFc^2^\l^3^/sin(2\q)]^-1/4^
_refine_ls_extinction_method SHELXL
_refine_ls_goodness_of_fit_ref 1.159
_refine_ls_hydrogen_treatment none
_refine_ls_matrix_type full
_refine_ls_number_parameters 183
_refine_ls_number_reflns 2670
_refine_ls_number_restraints 0
_refine_ls_restrained_S_all 1.159
_refine_ls_R_factor_all 0.0261
_refine_ls_R_factor_gt 0.0261
_refine_ls_shift/su_max 0.001
_refine_ls_shift/su_mean 0.000
_refine_ls_structure_factor_coef Fsqd
_refine_ls_weighting_details 'calc w=1/[\s^2^(Fo^2^)+(0.0328P)^2^+4.9110P] where P=(Fo^2^+2Fc^2^)/3'
_refine_ls_weighting_scheme calc
_refine_ls_wR_factor_gt 0.0676
_refine_ls_wR_factor_ref 0.0679
_reflns_number_gt 2663
_reflns_number_total 2670
_reflns_threshold_expression >2sigma(I)
_cod_data_source_file 2gd140d1.cif
_cod_data_source_block 2gd140d1
_cod_original_cell_volume 1000.3(4)
_cod_original_sg_symbol_H-M P2(1)/c
_cod_database_code 1560820

loop_
_symmetry_equiv_pos_as_xyz
'x, y, z'
'-x, y+1/2, -z+1/2'
'-x, -y, -z'
'x, -y-1/2, z-1/2'

loop_
_atom_site_label
_atom_site_type_symbol
_atom_site_fract_x
_atom_site_fract_y
_atom_site_fract_z
_atom_site_U_iso_or_equiv
_atom_site_adp_type
_atom_site_occupancy
_atom_site_symmetry_multiplicity
_atom_site_calc_flag
_atom_site_refinement_flags
_atom_site_disorder_assembly
_atom_site_disorder_group
Gd1 Gd 0.777623(19) 0.190963(18) 0.998431(15) 0.00499(8) Uani 1 1 d . . .
P1 P 0.74769(11) 0.54665(11) 0.83451(7) 0.00466(18) Uani 1 1 d . . .
P2 P 0.72406(12) 0.55178(11) 1.16404(7) 0.00509(17) Uani 1 1 d . . .
P3 P 0.81457(11) 0.75540(10) 0.99999(7) 0.00530(16) Uani 1 1 d . . .
P4 P 0.49174(12) 0.50341(11) 1.32800(7) 0.00537(17) Uani 1 1 d . . .
P5 P 1.01021(12) 0.49324(12) 0.70262(7) 0.00576(17) Uani 1 1 d . . .
O1 O 0.7040(4) 0.6863(3) 1.0875(2) 0.0085(5) Uani 1 1 d . . .
O2 O 0.7240(4) 0.6931(3) 0.8989(2) 0.0081(5) Uani 1 1 d . . .
O3 O 1.0310(3) 0.3139(3) 0.9934(2) 0.0087(5) Uani 1 1 d . . .
O4 O 0.7327(4) 0.4034(3) 1.1162(2) 0.0104(5) Uani 1 1 d . . .
O5 O 0.7914(3) -0.0805(3) 1.0010(2) 0.0094(5) Uani 1 1 d . . .
O6 O 0.7201(4) 0.4065(3) 0.8904(2) 0.0099(5) Uani 1 1 d . . .
O7 O 0.9128(3) 0.5692(3) 0.7933(2) 0.0085(5) Uani 1 1 d . . .
O8 O 0.5855(3) 0.5830(3) 1.2357(2) 0.0085(5) Uani 1 1 d . . .
O9 O 0.9147(3) 0.1198(3) 1.1481(2) 0.0097(5) Uani 1 1 d . . .
O10 O 0.5778(3) 0.1250(3) 1.1114(2) 0.0082(5) Uani 1 1 d . . .
O11 O 0.9121(3) 0.1166(3) 0.8503(2) 0.0095(5) Uani 1 1 d . . .
O12 O 0.5839(3) 0.1155(3) 0.8773(2) 0.0092(5) Uani 1 1 d . . .
O13 O 0.8679(3) 0.6008(3) 1.2295(2) 0.0081(5) Uani 1 1 d . . .
O14 O 0.6394(3) 0.5794(3) 0.7402(2) 0.0079(5) Uani 1 1 d . . .

loop_
_atom_site_aniso_label
_atom_site_aniso_U_11
_atom_site_aniso_U_22
_atom_site_aniso_U_33
_atom_site_aniso_U_23
_atom_site_aniso_U_13
_atom_site_aniso_U_12
Gd1 0.00551(11) 0.00419(11) 0.00528(11) 0.00003(5) 0.00004(7) -0.00013(5)
P1 0.0040(4) 0.0047(4) 0.0052(4) -0.0003(3) -0.0002(3) 0.0003(3)
P2 0.0051(4) 0.0045(4) 0.0057(4) -0.0001(3) 0.0001(3) -0.0001(3)
P3 0.0064(4) 0.0040(4) 0.0055(4) 0.0005(3) 0.0002(3) -0.0005(3)
P4 0.0054(4) 0.0056(4) 0.0051(4) -0.0003(3) 0.0008(3) 0.0003(3)
P5 0.0059(4) 0.0063(4) 0.0051(4) -0.0001(3) 0.0005(3) 0.0001(3)
O1 0.0073(13) 0.0110(13) 0.0074(12) 0.0028(9) 0.0013(10) 0.0028(10)
O2 0.0089(13) 0.0086(13) 0.0067(12) -0.0021(9) -0.0004(10) 0.0012(10)
O3 0.0072(12) 0.0086(12) 0.0105(13) 0.0011(10) 0.0001(11) -0.0010(9)
O4 0.0151(14) 0.0053(12) 0.0107(12) -0.0024(10) 0.0016(11) -0.0004(11)
O5 0.0109(12) 0.0055(11) 0.0118(12) -0.0010(10) -0.0007(11) 0.0013(10)
O6 0.0117(13) 0.0067(12) 0.0113(12) 0.0030(10) -0.0025(10) -0.0006(10)
O7 0.0056(12) 0.0108(12) 0.0091(12) -0.0034(10) 0.0018(10) -0.0011(10)
O8 0.0069(12) 0.0091(12) 0.0095(12) 0.0015(10) 0.0036(10) 0.0013(10)
O9 0.0099(13) 0.0097(12) 0.0095(12) 0.0028(10) -0.0018(10) -0.0007(10)
O10 0.0071(12) 0.0094(12) 0.0082(11) 0.0032(10) 0.0029(10) -0.0001(10)
O11 0.0096(13) 0.0096(12) 0.0092(12) -0.0015(10) 0.0006(10) 0.0010(10)
O12 0.0099(13) 0.0076(12) 0.0102(12) -0.0013(10) -0.0004(10) 0.0003(10)
O13 0.0056(12) 0.0063(12) 0.0123(12) 0.0003(10) -0.0033(10) -0.0001(10)
O14 0.0073(12) 0.0079(12) 0.0084(12) 0.0013(9) -0.0037(10) -0.0013(10)

loop_
_atom_type_symbol
_atom_type_description
_atom_type_scat_dispersion_real
_atom_type_scat_dispersion_imag
_atom_type_scat_source
O O 0.0106 0.0060 'International Tables Vol C Tables 4.2.6.8 and 6.1.1.4'
P P 0.1023 0.0942 'International Tables Vol C Tables 4.2.6.8 and 6.1.1.4'
Gd Gd -0.1653 3.9035 'International Tables Vol C Tables 4.2.6.8 and 6.1.1.4'

loop_
_geom_angle_atom_site_label_1
_geom_angle_atom_site_label_2
_geom_angle_atom_site_label_3
_geom_angle
_geom_angle_site_symmetry_1
_geom_angle_site_symmetry_3
O11 Gd1 O9 109.90(10) . .
O11 Gd1 O10 144.28(11) . .
O9 Gd1 O10 78.30(10) . .
O11 Gd1 O12 75.07(10) . .
O9 Gd1 O12 144.57(11) . .
O10 Gd1 O12 79.25(10) . .
O11 Gd1 O5 72.83(10) . .
O9 Gd1 O5 72.27(10) . .
O10 Gd1 O5 77.30(10) . .
O12 Gd1 O5 76.29(10) . .
O11 Gd1 O6 81.70(10) . .
O9 Gd1 O6 142.04(10) . .
O10 Gd1 O6 113.78(10) . .
O12 Gd1 O6 72.71(10) . .
O5 Gd1 O6 143.94(10) . .
O11 Gd1 O4 143.51(10) . .
O9 Gd1 O4 77.32(11) . .
O10 Gd1 O4 71.65(10) . .
O12 Gd1 O4 120.36(10) . .
O5 Gd1 O4 140.08(10) . .
O6 Gd1 O4 73.45(10) . .
O11 Gd1 O3 69.46(10) . .
O9 Gd1 O3 72.03(10) . .
O10 Gd1 O3 142.55(11) . .
O12 Gd1 O3 137.37(10) . .
O5 Gd1 O3 113.47(9) . .
O6 Gd1 O3 79.37(10) . .
O4 Gd1 O3 79.85(10) . .
O6 P1 O7 115.89(18) . .
O6 P1 O2 115.15(17) . .
O7 P1 O2 101.71(17) . .
O6 P1 O14 116.30(17) . .
O7 P1 O14 105.37(16) . .
O2 P1 O14 100.26(16) . .
O4 P2 O8 117.23(18) . .
O4 P2 O1 115.47(17) . .
O8 P2 O1 99.04(16) . .
O4 P2 O13 115.81(18) . .
O8 P2 O13 104.60(16) . .
O1 P2 O13 102.32(17) . .
O5 P3 O3 122.38(17) 1_565 3_767
O5 P3 O1 106.71(16) 1_565 .
O3 P3 O1 110.51(17) 3_767 .
O5 P3 O2 106.25(16) 1_565 .
O3 P3 O2 109.92(17) 3_767 .
O1 P3 O2 98.34(17) . .
O10 P4 O12 121.70(17) 2_657 4_566
O10 P4 O14 109.40(17) 2_657 3_667
O12 P4 O14 106.91(17) 4_566 3_667
O10 P4 O8 106.59(17) 2_657 .
O12 P4 O8 110.85(17) 4_566 .
O14 P4 O8 99.05(16) 3_667 .
O11 P5 O9 123.23(17) 2_756 4_565
O11 P5 O7 106.12(17) 2_756 .
O9 P5 O7 109.52(17) 4_565 .
O11 P5 O13 109.76(17) 2_756 3_767
O9 P5 O13 105.87(17) 4_565 3_767
O7 P5 O13 99.92(16) . 3_767
P2 O1 P3 132.1(2) . .
P1 O2 P3 130.5(2) . .
P3 O3 Gd1 128.93(15) 3_767 .
P2 O4 Gd1 164.99(19) . .
P3 O5 Gd1 174.77(18) 1_545 .
P1 O6 Gd1 157.8(2) . .
P1 O7 P5 134.1(2) . .
P2 O8 P4 139.8(2) . .
P5 O9 Gd1 148.66(19) 4_566 .
P4 O10 Gd1 145.50(18) 2_647 .
P5 O11 Gd1 146.05(18) 2_746 .
P4 O12 Gd1 150.10(18) 4_565 .
P2 O13 P5 132.24(19) . 3_767
P1 O14 P4 139.6(2) . 3_667

loop_
_geom_bond_atom_site_label_1
_geom_bond_atom_site_label_2
_geom_bond_distance
_geom_bond_site_symmetry_2
Gd1 O11 2.348(3) .
Gd1 O9 2.350(3) .
Gd1 O10 2.356(3) .
Gd1 O12 2.388(3) .
Gd1 O5 2.416(3) .
Gd1 O6 2.419(3) .
Gd1 O4 2.458(3) .
Gd1 O3 2.465(3) .
P1 O6 1.461(3) .
P1 O7 1.552(3) .
P1 O2 1.559(3) .
P1 O14 1.561(3) .
P2 O4 1.458(3) .
P2 O8 1.554(3) .
P2 O1 1.560(3) .
P2 O13 1.568(3) .
P3 O5 1.472(3) 1_565
P3 O3 1.482(3) 3_767
P3 O1 1.614(3) .
P3 O2 1.618(3) .
P4 O10 1.468(3) 2_657
P4 O12 1.469(3) 4_566
P4 O14 1.614(3) 3_667
P4 O8 1.615(3) .
P5 O11 1.461(3) 2_756
P5 O9 1.479(3) 4_565
P5 O7 1.602(3) .
P5 O13 1.606(3) 3_767
O3 P3 1.482(3) 3_767
O5 P3 1.472(3) 1_545
O9 P5 1.479(3) 4_566
O10 P4 1.468(3) 2_647
O11 P5 1.461(3) 2_746
O12 P4 1.469(3) 4_565
O13 P5 1.606(3) 3_767
O14 P4 1.614(3) 3_667

_cod_database_fobs_code 1560820
